data_7134096
loop_
_publ_author_name
'Wetzel, Philipp'
'Maichle-Moessmer, Caecilia'
'Anwander, Reiner'

_publ_section_title
;
 A homoleptic rare-earth-metal tetramethylindate
;
_journal_name_full 'Chemical Communications'
_journal_paper_doi 10.1039/D4CC06213B
_journal_year 2025
_chemical_formula_sum 'C13.5 H40.5 Al1.5 Ce In2.01'
_chemical_formula_weight 613.63
_chemical_properties_physical Air-sensitive,Moisture-sensitive
_space_group_crystal_system triclinic
_space_group_IT_number 2
_space_group_name_Hall '-P 1'
_space_group_name_H-M_alt 'P -1'
_atom_sites_solution_hydrogens mixed
_audit_creation_method SHELXL-2019/3
_audit_update_record
;
2024-11-18 deposited with the CCDC.	2024-12-26 downloaded from the CCDC.
;
_cell_angle_alpha 102.3840(10)
_cell_angle_beta 90.3130(10)
_cell_angle_gamma 107.7340(10)
_cell_formula_units_Z 2
_cell_length_a 7.3339(3)
_cell_length_b 10.2240(4)
_cell_length_c 17.7791(7)
_cell_measurement_reflns_used 277
_cell_measurement_temperature 100(2)
_cell_measurement_theta_max 29.96
_cell_measurement_theta_min 2.168
_cell_volume 1236.62(9)
_computing_cell_refinement 'SAINT V8.40B (Bruker Nano, Inc., 2019)'
_computing_data_collection 'APEX3 v2019.11-0'
_computing_data_reduction 'SAINT V8.40B (Bruker Nano, Inc., 2019)'
_computing_structure_refinement 'SHELXL-2019/2 (Sheldrick, 2019)'
_computing_structure_solution 'SHELXT 2018/2 (Sheldrick, 2018)'
_diffrn_ambient_temperature 100(2)
_diffrn_measured_fraction_theta_full 0.999
_diffrn_measured_fraction_theta_max 0.998
_diffrn_measurement_device_type 'Bruker APEX II DUO'
_diffrn_measurement_method 'omega scans'
_diffrn_radiation_type MoK\a
_diffrn_radiation_wavelength 0.71073
_diffrn_reflns_av_R_equivalents 0.0211
_diffrn_reflns_av_unetI/netI 0.0125
_diffrn_reflns_Laue_measured_fraction_full 0.999
_diffrn_reflns_Laue_measured_fraction_max 0.998
_diffrn_reflns_limit_h_max 10
_diffrn_reflns_limit_h_min -10
_diffrn_reflns_limit_k_max 14
_diffrn_reflns_limit_k_min -14
_diffrn_reflns_limit_l_max 25
_diffrn_reflns_limit_l_min -25
_diffrn_reflns_number 47233
_diffrn_reflns_point_group_measured_fraction_full 0.999
_diffrn_reflns_point_group_measured_fraction_max 0.998
_diffrn_reflns_theta_full 25.242
_diffrn_reflns_theta_max 30.519
_diffrn_reflns_theta_min 2.147
_diffrn_source 'ImuS-focus sealed tube'
_exptl_absorpt_coefficient_mu 3.705
_exptl_absorpt_correction_type multi-scan
_exptl_absorpt_process_details 'sadabs V2012/1 (Bruker AXS Inc.)'
_exptl_crystal_colour colourless
_exptl_crystal_density_diffrn 1.648
_exptl_crystal_description block
_exptl_crystal_F_000 594
_exptl_crystal_size_max 0.355
_exptl_crystal_size_mid 0.232
_exptl_crystal_size_min 0.140
_exptl_transmission_factor_max 0.7461
_exptl_transmission_factor_min 0.6509
_refine_diff_density_max 2.132
_refine_diff_density_min -2.763
_refine_diff_density_rms 0.103
_refine_ls_extinction_method none
_refine_ls_goodness_of_fit_ref 1.073
_refine_ls_hydrogen_treatment mixed
_refine_ls_matrix_type full
_refine_ls_number_parameters 285
_refine_ls_number_reflns 7560
_refine_ls_number_restraints 27
_refine_ls_restrained_S_all 1.077
_refine_ls_R_factor_all 0.0256
_refine_ls_R_factor_gt 0.0242
_refine_ls_shift/su_max 0.039
_refine_ls_shift/su_mean 0.000
_refine_ls_structure_factor_coef Fsqd
_refine_ls_weighting_details 'w=1/[\s^2^(Fo^2^)+(0.0197P)^2^+2.7009P] where P=(Fo^2^+2Fc^2^)/3'
_refine_ls_weighting_scheme calc
_refine_ls_wR_factor_gt 0.0561
_refine_ls_wR_factor_ref 0.0572
_reflns_Friedel_coverage 0.000
_reflns_number_gt 7278
_reflns_number_total 7560
_reflns_threshold_expression 'I > 2\s(I)'
_cod_data_source_file d4cc06213b2.cif
_cod_data_source_block 6_mo_PW145_0m_a
_cod_original_formula_sum 'C13.50 H40.50 Al1.50 Ce In2.01'
_cod_database_code 7134096
_shelx_shelxl_version_number 2019/3
_shelx_space_group_comment
;
The symmetry employed for this shelxl refinement is uniquely defined
by the following loop, which should always be used as a source of
symmetry information in preference to the above space-group names.
They are only intended as comments.
;
_shelx_estimated_absorpt_t_min 0.353
_shelx_estimated_absorpt_t_max 0.625

loop_
_space_group_symop_operation_xyz
'x, y, z'
'-x, -y, -z'

loop_
_atom_site_label
_atom_site_type_symbol
_atom_site_fract_x
_atom_site_fract_y
_atom_site_fract_z
_atom_site_U_iso_or_equiv
_atom_site_adp_type
_atom_site_occupancy
_atom_site_site_symmetry_order
_atom_site_calc_flag
_atom_site_refinement_flags_posn
_atom_site_refinement_flags_adp
_atom_site_refinement_flags_occupancy
_atom_site_disorder_assembly
_atom_site_disorder_group
C1 C 0.4156(3) 0.4715(2) 0.80894(12) 0.0331(5) Uani 1 1 d D . . . .
H1A H 0.4406(19) 0.468(2) 0.75570(18) 0.044(10) Uiso 1 1 d D . . . .
H1B H 0.4691(7) 0.4052(4) 0.8238(4) 0.055(11) Uiso 1 1 d D . . . .
H1C H 0.4939(14) 0.5609(5) 0.8393(5) 0.056(12) Uiso 1 1 d D . . . .
C2 C -0.0754(4) 0.4620(3) 0.82296(19) 0.0334(6) Uani 1 1 d . . . . .
H2A H -0.126(6) 0.458(4) 0.770(2) 0.046(10) Uiso 1 1 d . . . . .
H2B H -0.178(7) 0.395(5) 0.837(3) 0.073(14) Uiso 1 1 d . . . . .
H2C H -0.073(5) 0.553(4) 0.856(2) 0.044(10) Uiso 1 1 d . . . . .
C3 C 0.0392(6) 0.1579(4) 0.7630(3) 0.0620(11) Uani 1 1 d . . . . .
H3A H -0.085332 0.144777 0.736928 0.093 Uiso 1 1 calc R U . . .
H3B H 0.026396 0.083766 0.791421 0.093 Uiso 1 1 calc R U . . .
H3C H 0.133409 0.152722 0.724509 0.093 Uiso 1 1 calc R U . . .
C4 C 0.1673(7) 0.3729(5) 0.9634(2) 0.0616(11) Uani 1 1 d . . . . .
H4A H 0.048888 0.316623 0.981070 0.092 Uiso 1 1 calc R U . . .
H4B H 0.194005 0.472482 0.988945 0.092 Uiso 1 1 calc R U . . .
H4C H 0.274188 0.340845 0.976091 0.092 Uiso 1 1 calc R U . . .
C5 C 0.1428(4) 0.4895(3) 0.63068(15) 0.0311(5) Uani 1 1 d . . . . .
H53 H 0.112(6) 0.444(4) 0.578(2) 0.054(11) Uiso 1 1 d . . . . .
H52 H 0.094(5) 0.414(4) 0.660(2) 0.040(9) Uiso 1 1 d . . . . .
H51 H 0.282(5) 0.514(4) 0.635(2) 0.036(9) Uiso 1 1 d . . . . .
C6 C 0.0143(4) 0.7767(3) 0.73293(15) 0.0257(4) Uani 1 1 d . . . . .
H63 H -0.053(5) 0.832(4) 0.713(2) 0.044(10) Uiso 1 1 d . . . . .
H62 H 0.127(5) 0.850(4) 0.759(2) 0.037(9) Uiso 1 1 d . . . . .
H61 H -0.062(5) 0.742(4) 0.773(2) 0.038(9) Uiso 1 1 d . . . . .
C7 C 0.1657(5) 0.7725(3) 0.55697(19) 0.0368(6) Uani 1 1 d . . . . .
H7A H 0.180(6) 0.860(5) 0.579(2) 0.055 Uiso 1 1 d . U . . .
H7B H 0.127(6) 0.753(5) 0.509(3) 0.055 Uiso 1 1 d . U . . .
H7C H 0.290(6) 0.773(4) 0.562(2) 0.055 Uiso 1 1 d . U . . .
C8 C -0.2841(5) 0.5398(4) 0.59074(18) 0.0420(7) Uani 1 1 d . . . . .
H8A H -0.348051 0.610282 0.588389 0.063 Uiso 1 1 calc R U . . .
H8B H -0.335977 0.490137 0.631157 0.063 Uiso 1 1 calc R U . . .
H8C H -0.306482 0.471943 0.540822 0.063 Uiso 1 1 calc R U . . .
C9 C 0.5315(3) 0.8174(3) 0.74170(14) 0.0243(4) Uani 1 1 d . . . . .
H9A H 0.431(5) 0.812(4) 0.703(2) 0.044(10) Uiso 1 1 d . . . . .
H9B H 0.646(5) 0.892(4) 0.733(2) 0.039(9) Uiso 1 1 d . . . . .
H9C H 0.558(5) 0.729(4) 0.726(2) 0.039(9) Uiso 1 1 d . . . . .
C10 C 0.3026(4) 0.7992(3) 0.91534(14) 0.0277(5) Uani 1 1 d . . . . .
H10A H 0.176(5) 0.801(4) 0.905(2) 0.038(9) Uiso 1 1 d . . . . .
H10B H 0.293(5) 0.708(4) 0.927(2) 0.044(10) Uiso 1 1 d . . . . .
H10C H 0.339(6) 0.858(4) 0.965(2) 0.051(11) Uiso 1 1 d . . . . .
C11 C 0.7908(5) 0.9077(3) 0.91611(17) 0.0386(6) Uani 1 1 d . . . . .
H11A H 0.783772 0.808068 0.904232 0.058 Uiso 1 1 calc R U . . .
H11B H 0.795134 0.942011 0.972168 0.058 Uiso 1 1 calc R U . . .
H11C H 0.906913 0.962712 0.896381 0.058 Uiso 1 1 calc R U . . .
C12 C 0.5072(5) 1.1158(3) 0.86600(19) 0.0431(7) Uani 1 1 d . . . . .
H12A H 0.518511 1.134391 0.814122 0.065 Uiso 1 1 calc R U . . .
H12B H 0.602631 1.191794 0.902379 0.065 Uiso 1 1 calc R U . . .
H12C H 0.378132 1.110985 0.882003 0.065 Uiso 1 1 calc R U . . .
C13 C -0.678(3) -0.011(2) 0.4202(10) 0.169(8) Uani 0.5 1 d D U P . .
H13A H -0.807627 -0.036542 0.437714 0.254 Uiso 0.5 1 calc R U P . .
H13B H -0.670225 -0.082802 0.374937 0.254 Uiso 0.5 1 calc R U P . .
H13C H -0.647607 0.080627 0.406330 0.254 Uiso 0.5 1 calc R U P . .
C14 C -0.4720(19) 0.1504(13) 0.6208(7) 0.095(4) Uani 0.5 1 d D U P . .
H14A H -0.521703 0.094867 0.659013 0.143 Uiso 0.5 1 calc R U P . .
H14B H -0.545791 0.215161 0.618859 0.143 Uiso 0.5 1 calc R U P . .
H14C H -0.336571 0.204598 0.635298 0.143 Uiso 0.5 1 calc R U P . .
C15 C -0.2992(19) -0.1154(14) 0.5165(8) 0.100(4) Uani 0.5 1 d D U P . .
H15A H -0.188894 -0.052138 0.551318 0.150 Uiso 0.5 1 calc R U P . .
H15B H -0.254722 -0.150149 0.466485 0.150 Uiso 0.5 1 calc R U P . .
H15C H -0.364532 -0.195342 0.538933 0.150 Uiso 0.5 1 calc R U P . .
Ce1 Ce 0.22225(2) 0.63306(2) 0.77614(2) 0.01700(4) Uani 1 1 d . . . . .
In1 In 0.13518(14) 0.34947(8) 0.84600(4) 0.03048(13) Uani 0.6428(15) 1 d . . P . .
In2 In -0.0053(5) 0.6344(3) 0.61462(13) 0.0216(2) Uani 0.3744(13) 1 d . . P . .
In3 In 0.5536(2) 0.92926(17) 0.86493(8) 0.0186(2) Uani 0.4886(19) 1 d . . P . .
Al1 Al 0.1212(13) 0.3340(8) 0.8318(4) 0.03048(13) Uani 0.3572(15) 1 d . . P . .
Al2 Al 0.0010(13) 0.6449(10) 0.6237(4) 0.0216(2) Uani 0.6256(13) 1 d . . P . .
Al3 Al 0.5458(12) 0.9224(9) 0.8638(5) 0.038(3) Uani 0.5114(19) 1 d . . P . .
In4 In -0.500000 0.000000 0.500000 0.06636(13) Uani 1 2 d S . P . .

loop_
_atom_site_aniso_label
_atom_site_aniso_U_11
_atom_site_aniso_U_22
_atom_site_aniso_U_33
_atom_site_aniso_U_23
_atom_site_aniso_U_13
_atom_site_aniso_U_12
C1 0.0301(12) 0.0346(13) 0.0408(14) 0.0091(11) 0.0021(10) 0.0189(11)
C2 0.0194(11) 0.0350(14) 0.0461(16) 0.0151(12) 0.0101(10) 0.0050(10)
C3 0.055(2) 0.0285(15) 0.101(3) 0.0149(18) 0.009(2) 0.0100(15)
C4 0.078(3) 0.071(3) 0.064(2) 0.042(2) 0.034(2) 0.045(2)
C5 0.0268(12) 0.0343(13) 0.0230(11) -0.0046(10) 0.0016(9) 0.0037(10)
C6 0.0251(11) 0.0256(11) 0.0279(11) 0.0015(9) -0.0018(9) 0.0133(9)
C7 0.0359(14) 0.0368(15) 0.0339(14) 0.0086(11) -0.0015(11) 0.0057(12)
C8 0.0402(16) 0.0576(19) 0.0306(13) 0.0083(13) 0.0057(12) 0.0196(14)
C9 0.0190(10) 0.0246(11) 0.0267(11) 0.0045(8) 0.0026(8) 0.0038(8)
C10 0.0338(13) 0.0311(12) 0.0178(10) 0.0009(9) 0.0010(9) 0.0127(10)
C11 0.0412(15) 0.0414(15) 0.0316(13) 0.0017(11) -0.0004(11) 0.0151(13)
C12 0.0454(17) 0.0403(16) 0.0383(15) 0.0080(12) 0.0034(13) 0.0062(13)
C13 0.169(8) 0.170(8) 0.169(8) 0.041(3) 0.011(2) 0.051(3)
C14 0.097(4) 0.093(4) 0.093(4) 0.022(2) 0.013(2) 0.025(2)
C15 0.099(4) 0.098(4) 0.104(4) 0.025(2) 0.011(2) 0.031(2)
Ce1 0.01537(6) 0.01686(6) 0.01789(6) 0.00283(4) 0.00118(4) 0.00453(4)
In1 0.0319(2) 0.0226(3) 0.0421(3) 0.0155(2) 0.0118(2) 0.01034(19)
In2 0.0182(3) 0.0275(5) 0.0171(6) 0.0038(4) -0.0004(4) 0.0049(3)
In3 0.0186(4) 0.0173(4) 0.0178(5) 0.0000(3) -0.0035(3) 0.0055(3)
Al1 0.0319(2) 0.0226(3) 0.0421(3) 0.0155(2) 0.0118(2) 0.01034(19)
Al2 0.0182(3) 0.0275(5) 0.0171(6) 0.0038(4) -0.0004(4) 0.0049(3)
Al3 0.037(4) 0.037(4) 0.036(4) 0.006(2) -0.002(2) 0.007(2)
In4 0.0456(2) 0.0555(2) 0.0981(3) 0.0354(2) 0.0185(2) 0.00351(17)

loop_
_atom_type_symbol
_atom_type_description
_atom_type_scat_dispersion_real
_atom_type_scat_dispersion_imag
_atom_type_scat_source
C C 0.0033 0.0016 'International Tables Vol C Tables 4.2.6.8 and 6.1.1.4'
H H 0.0000 0.0000 'International Tables Vol C Tables 4.2.6.8 and 6.1.1.4'
Al Al 0.0645 0.0514 'International Tables Vol C Tables 4.2.6.8 and 6.1.1.4'
Ce Ce -0.2486 2.6331 'International Tables Vol C Tables 4.2.6.8 and 6.1.1.4'
In In -0.7276 1.3100 'International Tables Vol C Tables 4.2.6.8 and 6.1.1.4'

loop_
_geom_angle_atom_site_label_1
_geom_angle_atom_site_label_2
_geom_angle_atom_site_label_3
_geom_angle
_geom_angle_site_symmetry_1
_geom_angle_site_symmetry_3
_geom_angle_publ_flag
In1 C1 Al1 6.73(19) . . ?
In1 C1 Ce1 84.39(8) . . ?
Al1 C1 Ce1 83.7(2) . . ?
Al1 C2 In1 6.79(19) . . ?
Al1 C2 Ce1 84.7(2) . . ?
In1 C2 Ce1 84.16(8) . . ?
Al1 C3 In1 3.8(3) . . ?
In1 C4 Al1 3.2(2) . . ?
In2 C5 Al2 4.5(2) . . ?
In2 C5 Ce1 86.86(10) . . ?
Al2 C5 Ce1 82.39(19) . . ?
Al2 C6 In2 1.0(3) . . ?
Al2 C6 Ce1 84.3(3) . . ?
In2 C6 Ce1 85.09(12) . . ?
In2 C7 Al2 4.7(2) . . ?
In2 C8 Al2 4.3(3) . . ?
Al3 C9 In3 1.8(3) . . ?
Al3 C9 Ce1 83.7(2) . . ?
In3 C9 Ce1 85.48(9) . . ?
Al3 C10 In3 1.3(2) . . ?
Al3 C10 Ce1 84.2(2) . . ?
In3 C10 Ce1 85.45(9) . . ?
In3 C11 Al3 1.9(3) . . ?
In3 C12 Al3 1.7(3) . . ?
C2 Ce1 C1 86.25(8) . . ?
C2 Ce1 C6 92.22(9) . . ?
C1 Ce1 C6 175.00(7) . . ?
C2 Ce1 C10 90.85(10) . . ?
C1 Ce1 C10 92.67(7) . . ?
C6 Ce1 C10 92.12(8) . . ?
C2 Ce1 C9 174.97(9) . . ?
C1 Ce1 C9 93.17(8) . . ?
C6 Ce1 C9 88.77(8) . . ?
C10 Ce1 C9 84.18(8) . . ?
C2 Ce1 C5 92.78(10) . . ?
C1 Ce1 C5 92.29(8) . . ?
C6 Ce1 C5 83.02(9) . . ?
C10 Ce1 C5 174.03(9) . . ?
C9 Ce1 C5 92.24(8) . . ?
C2 Ce1 Al2 95.30(19) . . ?
C1 Ce1 Al2 134.63(17) . . ?
C6 Ce1 Al2 40.75(17) . . ?
C10 Ce1 Al2 132.54(17) . . ?
C9 Ce1 Al2 88.67(18) . . ?
C5 Ce1 Al2 42.34(17) . . ?
C2 Ce1 Al3 132.80(16) . . ?
C1 Ce1 Al3 93.59(14) . . ?
C6 Ce1 Al3 90.94(15) . . ?
C10 Ce1 Al3 41.96(16) . . ?
C9 Ce1 Al3 42.22(16) . . ?
C5 Ce1 Al3 134.31(16) . . ?
Al2 Ce1 Al3 116.4(2) . . ?
C2 Ce1 In1 43.46(7) . . ?
C1 Ce1 In1 42.79(5) . . ?
C6 Ce1 In1 135.55(6) . . ?
C10 Ce1 In1 91.90(6) . . ?
C9 Ce1 In1 135.68(6) . . ?
C5 Ce1 In1 93.99(7) . . ?
Al2 Ce1 In1 123.61(17) . . ?
Al3 Ce1 In1 119.94(14) . . ?
C2 Ce1 Al1 42.91(18) . . ?
C1 Ce1 Al1 43.65(17) . . ?
C6 Ce1 Al1 134.16(18) . . ?
C10 Ce1 Al1 96.52(13) . . ?
C9 Ce1 Al1 136.81(17) . . ?
C5 Ce1 Al1 89.36(14) . . ?
Al2 Ce1 Al1 119.3(2) . . ?
Al3 Ce1 Al1 124.24(19) . . ?
In1 Ce1 Al1 4.68(13) . . ?
C2 Ce1 In3 133.07(8) . . ?
C1 Ce1 In3 93.68(5) . . ?
C6 Ce1 In3 90.84(6) . . ?
C10 Ce1 In3 42.23(7) . . ?
C9 Ce1 In3 41.95(6) . . ?
C5 Ce1 In3 134.03(7) . . ?
Al2 Ce1 In3 116.22(17) . . ?
Al3 Ce1 In3 0.29(18) . . ?
In1 Ce1 In3 120.17(3) . . ?
Al1 Ce1 In3 124.46(14) . . ?
C2 Ce1 In2 95.00(9) . . ?
C1 Ce1 In2 132.57(7) . . ?
C6 Ce1 In2 42.79(8) . . ?
C10 Ce1 In2 134.62(8) . . ?
C9 Ce1 In2 89.08(8) . . ?
C5 Ce1 In2 40.28(9) . . ?
Al2 Ce1 In2 2.1(2) . . ?
Al3 Ce1 In2 117.89(15) . . ?
In1 Ce1 In2 122.16(6) . . ?
Al1 Ce1 In2 117.79(14) . . ?
In3 Ce1 In2 117.65(6) . . ?
C4 In1 C3 126.40(19) . . ?
C4 In1 C1 107.43(15) . . ?
C3 In1 C1 105.93(14) . . ?
C4 In1 C2 107.32(14) . . ?
C3 In1 C2 102.81(15) . . ?
C1 In1 C2 105.19(9) . . ?
C4 In1 Ce1 118.73(13) . . ?
C3 In1 Ce1 114.81(13) . . ?
C1 In1 Ce1 52.81(6) . . ?
C2 In1 Ce1 52.38(7) . . ?
C8 In2 C7 125.4(2) . . ?
C8 In2 C5 111.9(2) . . ?
C7 In2 C5 107.68(19) . . ?
C8 In2 C6 103.62(17) . . ?
C7 In2 C6 100.84(17) . . ?
C5 In2 C6 104.90(14) . . ?
C8 In2 Ce1 122.30(16) . . ?
C7 In2 Ce1 111.34(14) . . ?
C5 In2 Ce1 52.86(9) . . ?
C6 In2 Ce1 52.12(8) . . ?
C12 In3 C11 125.13(16) . . ?
C12 In3 C9 106.64(13) . . ?
C11 In3 C9 106.42(12) . . ?
C12 In3 C10 106.87(13) . . ?
C11 In3 C10 105.32(13) . . ?
C9 In3 C10 104.89(11) . . ?
C12 In3 Ce1 118.58(11) . . ?
C11 In3 Ce1 116.29(11) . . ?
C9 In3 Ce1 52.57(7) . . ?
C10 In3 Ce1 52.32(7) . . ?
C3 Al1 C2 112.1(4) . . ?
C3 Al1 C1 113.0(4) . . ?
C2 Al1 C1 104.6(4) . . ?
C3 Al1 C4 125.8(5) . . ?
C2 Al1 C4 100.3(3) . . ?
C1 Al1 C4 98.4(3) . . ?
C3 Al1 Ce1 123.1(4) . . ?
C2 Al1 Ce1 52.39(19) . . ?
C1 Al1 Ce1 52.66(18) . . ?
C4 Al1 Ce1 111.1(3) . . ?
C8 Al2 C7 120.0(4) . . ?
C8 Al2 C6 107.0(4) . . ?
C7 Al2 C6 105.7(4) . . ?
C8 Al2 C5 108.0(4) . . ?
C7 Al2 C5 105.8(4) . . ?
C6 Al2 C5 110.1(4) . . ?
C8 Al2 Ce1 124.9(4) . . ?
C7 Al2 Ce1 115.1(3) . . ?
C6 Al2 Ce1 54.95(19) . . ?
C5 Al2 Ce1 55.3(2) . . ?
C12 Al3 C11 121.6(4) . . ?
C12 Al3 C10 107.5(4) . . ?
C11 Al3 C10 106.4(4) . . ?
C12 Al3 C9 106.3(4) . . ?
C11 Al3 C9 106.5(3) . . ?
C10 Al3 C9 107.9(4) . . ?
C12 Al3 Ce1 120.2(3) . . ?
C11 Al3 Ce1 118.2(3) . . ?
C10 Al3 Ce1 53.85(19) . . ?
C9 Al3 Ce1 54.05(19) . . ?
C13 In4 C13 180.0 2_456 . ?
C13 In4 C15 135.5(6) 2_456 2_456 ?
C13 In4 C15 44.5(6) . 2_456 ?
C13 In4 C15 44.5(6) 2_456 . ?
C13 In4 C15 135.5(6) . . ?
C15 In4 C15 180.0(7) 2_456 . ?
C13 In4 C14 122.2(7) 2_456 2_456 ?
C13 In4 C14 57.8(7) . 2_456 ?
C15 In4 C14 102.1(5) 2_456 2_456 ?
C15 In4 C14 77.9(5) . 2_456 ?
C13 In4 C14 57.8(7) 2_456 . ?
C13 In4 C14 122.2(7) . . ?
C15 In4 C14 77.9(5) 2_456 . ?
C15 In4 C14 102.1(5) . . ?
C14 In4 C14 180.0 2_456 . ?

loop_
_geom_bond_atom_site_label_1
_geom_bond_atom_site_label_2
_geom_bond_distance
_geom_bond_site_symmetry_2
_geom_bond_publ_flag
C1 In1 2.241(2) . ?
C1 Al1 2.282(9) . ?
C1 Ce1 2.629(2) . ?
C2 Al1 2.247(10) . ?
C2 In1 2.270(3) . ?
C2 Ce1 2.614(3) . ?
C3 Al1 1.868(8) . ?
C3 In1 2.102(4) . ?
C4 In1 2.052(4) . ?
C4 Al1 2.292(9) . ?
C5 In2 2.148(5) . ?
C5 Al2 2.171(11) . ?
C5 Ce1 2.649(3) . ?
C6 Al2 2.096(7) . ?
C6 In2 2.262(3) . ?
C6 Ce1 2.629(2) . ?
C7 In2 2.043(5) . ?
C7 Al2 2.071(10) . ?
C8 In2 1.976(5) . ?
C8 Al2 2.054(9) . ?
C9 Al3 2.193(8) . ?
C9 In3 2.223(3) . ?
C9 Ce1 2.641(2) . ?
C10 Al3 2.180(9) . ?
C10 In3 2.236(3) . ?
C10 Ce1 2.632(2) . ?
C11 In3 2.050(3) . ?
C11 Al3 2.079(8) . ?
C12 In3 2.033(4) . ?
C12 Al3 2.073(9) . ?
C13 In4 1.883(16) . ?
C14 In4 2.324(11) . ?
C15 In4 2.202(12) . ?
Ce1 Al2 3.195(8) . ?
Ce1 Al3 3.243(9) . ?
Ce1 In1 3.2836(9) . ?
Ce1 Al1 3.286(9) . ?
Ce1 In3 3.3157(18) . ?
Ce1 In2 3.318(3) . ?
